data_7715615
loop_
_publ_author_name
'Inage, Kota'
'Wang, Mengfei'
'Hasegawa, Yasuchika'
'Kitagawa, Yuichi'

_publ_section_title
;
 Effective photosensitized emission of a Tb(III) complex using a
 &#x3b2;-diketonate photosensitizer and an oxygen barrier system in a
 thermally populated triplet state.
;
_journal_issue 20
_journal_name_full 'Dalton transactions (Cambridge, England : 2003)'
_journal_page_first 8555
_journal_page_last 8562
_journal_paper_doi 10.1039/d4dt00286e
_journal_volume 53
_journal_year 2024
_chemical_formula_moiety 'C51 H33 F18 O8 P2 Tb'
_chemical_formula_sum 'C51 H33 F18 O8 P2 Tb'
_chemical_formula_weight 1336.63
_space_group_crystal_system monoclinic
_space_group_IT_number 14
_space_group_name_Hall '-P 2yn'
_space_group_name_H-M_alt 'P 1 21/n 1'
_atom_sites_solution_hydrogens geom
_atom_sites_solution_primary dual
_audit_creation_date 2023-11-09
_audit_creation_method
;
Olex2 1.3
(compiled 2020.11.12 svn.r5f609507 for OlexSys, GUI svn.r6408)
;
_audit_update_record
;
2024-01-07 deposited with the CCDC.	2024-03-21 downloaded from the CCDC.
;
_cell_angle_alpha 90
_cell_angle_beta 93.879(2)
_cell_angle_gamma 90
_cell_formula_units_Z 4
_cell_length_a 17.0264(3)
_cell_length_b 15.4243(3)
_cell_length_c 20.4521(4)
_cell_measurement_reflns_used 22025
_cell_measurement_temperature 123.15
_cell_measurement_theta_max 30.9400
_cell_measurement_theta_min 1.5410
_cell_volume 5358.83(18)
_computing_cell_refinement 'CrysAlisPro 1.171.40.45a (Rigaku OD, 2019)'
_computing_data_collection 'CrysAlisPro 1.171.40.45a (Rigaku OD, 2019)'
_computing_data_reduction 'CrysAlisPro 1.171.40.45a (Rigaku OD, 2019)'
_computing_molecular_graphics 'Olex2 1.3 (Dolomanov et al., 2009)'
_computing_publication_material 'Olex2 1.3 (Dolomanov et al., 2009)'
_computing_structure_refinement 'SHELXL 2018/3 (Sheldrick, 2015)'
_computing_structure_solution 'SHELXT 2018/2 (Sheldrick, 2018)'
_diffrn_ambient_temperature 123.15
_diffrn_detector 'CCD plate'
_diffrn_detector_area_resol_mean 10.0000
_diffrn_measured_fraction_theta_full 1.000
_diffrn_measured_fraction_theta_max 0.999
_diffrn_measurement_details
;
List of Runs (angles in degrees, time in seconds):

  # Type    Start    End  Width  t~exp~   \w     \q     \k     \f   Frames
#--------------------------------------------------------------------------
  1  \w     57.00  83.00   0.50   11.39    --   -6.40  18.00-120.00   52
  2  \w    -94.00  78.00   0.50   11.39    --   -6.40  55.00 -90.00  344
  3  \w    -96.00 -50.00   0.50   11.39    --   -6.40  18.00-120.00   92
;
_diffrn_measurement_device 'four-circle diffractometer'
_diffrn_measurement_device_type 'XtaLAB AFC11 (RCD3): quarter-chi single'
_diffrn_measurement_method '\w scans'
_diffrn_orient_matrix_type 'CrysAlisPro convention (1999,Acta A55,543-557)'
_diffrn_orient_matrix_UB_11 -0.0148942000
_diffrn_orient_matrix_UB_12 -0.0352736000
_diffrn_orient_matrix_UB_13 0.0175874000
_diffrn_orient_matrix_UB_21 -0.0119111000
_diffrn_orient_matrix_UB_22 -0.0208476000
_diffrn_orient_matrix_UB_23 -0.0300452000
_diffrn_orient_matrix_UB_31 0.0371244000
_diffrn_orient_matrix_UB_32 -0.0207645000
_diffrn_orient_matrix_UB_33 0.0000626000
_diffrn_radiation_monochromator mirror
_diffrn_radiation_probe x-ray
_diffrn_radiation_type 'Mo K\a'
_diffrn_radiation_wavelength 0.71073
_diffrn_reflns_av_R_equivalents 0.0325
_diffrn_reflns_av_unetI/netI 0.0308
_diffrn_reflns_Laue_measured_fraction_full 1.000
_diffrn_reflns_Laue_measured_fraction_max 0.999
_diffrn_reflns_limit_h_max 21
_diffrn_reflns_limit_h_min -21
_diffrn_reflns_limit_k_max 19
_diffrn_reflns_limit_k_min -18
_diffrn_reflns_limit_l_max 25
_diffrn_reflns_limit_l_min -23
_diffrn_reflns_number 39427
_diffrn_reflns_point_group_measured_fraction_full 1.000
_diffrn_reflns_point_group_measured_fraction_max 0.999
_diffrn_reflns_theta_full 25.242
_diffrn_reflns_theta_max 26.372
_diffrn_reflns_theta_min 1.507
_diffrn_source 'Rotating-anode X-ray tube (dual wavelength)'
_diffrn_source_type 'Rigaku (Mo) X-ray DW Source'
_exptl_absorpt_coefficient_mu 1.494
_exptl_absorpt_correction_T_max 1.00000
_exptl_absorpt_correction_T_min 0.22354
_exptl_absorpt_correction_type multi-scan
_exptl_absorpt_process_details
;
CrysAlisPro 1.171.40.45a (Rigaku Oxford Diffraction, 2019)
Empirical absorption correction using spherical harmonics,
 implemented in SCALE3 ABSPACK scaling algorithm.
;
_exptl_crystal_colour colourless
_exptl_crystal_colour_primary colourless
_exptl_crystal_density_diffrn 1.657
_exptl_crystal_description block
_exptl_crystal_F_000 2640
_exptl_crystal_size_max 0.252
_exptl_crystal_size_mid 0.204
_exptl_crystal_size_min 0.087
_refine_diff_density_max 3.233
_refine_diff_density_min -1.852
_refine_diff_density_rms 0.096
_refine_ls_extinction_method none
_refine_ls_goodness_of_fit_ref 1.041
_refine_ls_hydrogen_treatment constr
_refine_ls_matrix_type full
_refine_ls_number_parameters 721
_refine_ls_number_reflns 10966
_refine_ls_number_restraints 0
_refine_ls_restrained_S_all 1.041
_refine_ls_R_factor_all 0.0444
_refine_ls_R_factor_gt 0.0400
_refine_ls_shift/su_max 0.001
_refine_ls_shift/su_mean 0.000
_refine_ls_structure_factor_coef Fsqd
_refine_ls_weighting_details 'w=1/[\s^2^(Fo^2^)+(0.0300P)^2^+19.5962P] where P=(Fo^2^+2Fc^2^)/3'
_refine_ls_weighting_scheme calc
_refine_ls_wR_factor_gt 0.0918
_refine_ls_wR_factor_ref 0.0937
_reflns_Friedel_coverage 0.000
_reflns_number_gt 9985
_reflns_number_total 10966
_reflns_threshold_expression 'I > 2\s(I)'
_cod_data_source_file d4dt00286e2.cif
_cod_data_source_block ing101_231027_tb-hfa-tppo
_cod_depositor_comments 'Adding full bibliography for 7715615--7715618.cif.'
_cod_database_code 7715615
_shelx_shelxl_version_number 2018/3
_chemical_oxdiff_formula 'C H O F P Tb'
_shelx_space_group_comment
;
The symmetry employed for this shelxl refinement is uniquely defined
by the following loop, which should always be used as a source of
symmetry information in preference to the above space-group names.
They are only intended as comments.
;
_reflns_odcompleteness_completeness 99.92
_reflns_odcompleteness_iscentric 1
_reflns_odcompleteness_theta 26.32
_olex2_refinement_description
;
1. Fixed Uiso
 At 1.2 times of:
  All C(H) groups
2.a Aromatic/amide H refined with riding coordinates:
 C00Q(H00Q), C00V(H00V), C00W(H00W), C010(H010), C013(H013), C015(H015),
 C016(H016), C018(H018), C01B(H01B), C01C(H01C), C01F(H01F), C01G(H01G),
 C01H(H01H), C01I(H01I), C01J(H01J), C01K(H01K), C01L(H01L), C01M(H01M),
 C01N(H01N), C01O(H01O), C01P(H01P), C01Q(H01Q), C01T(H01T), C01V(H01V),
 C01W(H01W), C01X(H01X), C01Y(H01Y), C01Z(H01Z), C020(H020), C021(H021),
 C022(H022), C023(H023), C026(H026)
;
_olex2_submission_special_instructions 'No special instructions were received'
_oxdiff_exptl_absorpt_empirical_details
;
Empirical correction (ABSPACK) includes:
- Absorption correction using spherical harmonics
- Frame scaling
;
_oxdiff_exptl_absorpt_empirical_full_max 2.288
_oxdiff_exptl_absorpt_empirical_full_min 0.513

loop_
_space_group_symop_operation_xyz
'x, y, z'
'-x+1/2, y+1/2, -z+1/2'
'-x, -y, -z'
'x-1/2, -y-1/2, z-1/2'

loop_
_atom_site_label
_atom_site_type_symbol
_atom_site_fract_x
_atom_site_fract_y
_atom_site_fract_z
_atom_site_U_iso_or_equiv
_atom_site_adp_type
_atom_site_occupancy
_atom_site_site_symmetry_order
_atom_site_calc_flag
_atom_site_refinement_flags_posn
_atom_site_refinement_flags_adp
_atom_site_refinement_flags_occupancy
_atom_site_disorder_assembly
_atom_site_disorder_group
Tb01 Tb 0.76479(2) 0.77030(2) 0.48952(2) 0.02301(6) Uani 1 1 d . . . . .
P002 P 0.82258(5) 0.57076(6) 0.40752(4) 0.02144(18) Uani 1 1 d . . . . .
P003 P 0.63673(5) 0.87525(6) 0.60282(4) 0.02199(18) Uani 1 1 d . . . . .
O004 O 0.66858(15) 0.83610(16) 0.54315(12) 0.0275(5) Uani 1 1 d . . . . .
O005 O 0.87514(15) 0.77319(17) 0.56410(13) 0.0315(6) Uani 1 1 d . . . . .
O006 O 0.70132(17) 0.83466(18) 0.39721(13) 0.0346(6) Uani 1 1 d . . . . .
O007 O 0.86725(16) 0.80116(17) 0.41817(13) 0.0329(6) Uani 1 1 d . . . . .
O008 O 0.73990(15) 0.67692(17) 0.57960(12) 0.0287(5) Uani 1 1 d . . . . .
O009 O 0.65091(15) 0.68289(16) 0.45481(13) 0.0292(6) Uani 1 1 d . . . . .
O00A O 0.80168(16) 0.91983(16) 0.50266(14) 0.0338(6) Uani 1 1 d . . . . .
O00B O 0.81020(15) 0.63941(16) 0.45748(12) 0.0281(5) Uani 1 1 d . . . . .
F00C F 1.0043(2) 0.9201(2) 0.33732(18) 0.0729(10) Uani 1 1 d . . . . .
F00D F 0.9040(2) 1.11128(18) 0.4864(2) 0.0745(10) Uani 1 1 d . . . . .
F00E F 0.57401(17) 0.53751(17) 0.4140(2) 0.0727(10) Uani 1 1 d . . . . .
F00F F 1.03110(18) 0.7301(3) 0.6166(2) 0.0928(13) Uani 1 1 d . . . . .
F00G F 0.98649(18) 0.8540(2) 0.63869(18) 0.0668(9) Uani 1 1 d . . . . .
F00H F 0.7155(2) 0.52001(19) 0.63702(15) 0.0731(10) Uani 1 1 d . . . . .
F00I F 0.4926(2) 0.6199(2) 0.4552(2) 0.0876(13) Uani 1 1 d . . . . .
F00J F 0.6661(2) 0.6211(2) 0.6873(2) 0.0852(12) Uani 1 1 d . . . . .
C00K C 0.7933(2) 0.4671(2) 0.43716(17) 0.0224(7) Uani 1 1 d . . . . .
F00L F 0.6311(3) 0.9703(2) 0.3368(2) 0.1035(15) Uani 1 1 d . . . . .
F00M F 0.6731(3) 0.8900(3) 0.26531(19) 0.0965(14) Uani 1 1 d . . . . .
F00N F 0.7815(2) 1.1002(2) 0.4702(3) 0.0968(14) Uani 1 1 d . . . . .
F00O F 0.9870(2) 0.7553(3) 0.71032(19) 0.1001(15) Uani 1 1 d . . . . .
F00P F 0.8339(4) 1.0690(2) 0.5621(2) 0.120(2) Uani 1 1 d . . . . .
C00Q C 0.7410(2) 0.4659(2) 0.48670(19) 0.0282(8) Uani 1 1 d . . . . .
H00Q H 0.721879 0.518710 0.503482 0.034 Uiso 1 1 calc R U . . .
C00R C 0.9245(2) 0.5664(2) 0.39142(17) 0.0232(7) Uani 1 1 d . . . . .
F00S F 1.0153(3) 0.7908(2) 0.3701(2) 0.1070(17) Uani 1 1 d . . . . .
C00T C 0.7667(2) 0.5899(2) 0.33133(17) 0.0267(7) Uani 1 1 d . . . . .
C00U C 0.6198(2) 0.9890(2) 0.59089(18) 0.0251(7) Uani 1 1 d . . . . .
C00V C 0.5321(2) 0.7408(2) 0.5953(2) 0.0319(8) Uani 1 1 d . . . . .
H00V H 0.570113 0.712955 0.570546 0.038 Uiso 1 1 calc R U . . .
C00W C 0.7766(2) 0.6689(3) 0.30005(19) 0.0322(8) Uani 1 1 d . . . . .
H00W H 0.813212 0.710094 0.318515 0.039 Uiso 1 1 calc R U . . .
F00X F 0.4941(2) 0.6096(3) 0.3541(2) 0.1043(16) Uani 1 1 d . . . . .
C00Y C 0.5990(2) 0.6873(3) 0.41001(19) 0.0292(8) Uani 1 1 d . . . . .
C00Z C 0.5461(2) 0.8235(2) 0.61927(17) 0.0241(7) Uani 1 1 d . . . . .
C010 C 0.7172(2) 0.3873(3) 0.5113(2) 0.0350(9) Uani 1 1 d . . . . .
H010 H 0.681806 0.386316 0.545314 0.042 Uiso 1 1 calc R U . . .
C011 C 0.8940(2) 0.7410(3) 0.6180(2) 0.0344(9) Uani 1 1 d . . . . .
C012 C 0.7769(2) 0.6554(2) 0.63017(18) 0.0295(8) Uani 1 1 d . . . . .
C013 C 0.8518(2) 0.6822(3) 0.6543(2) 0.0370(9) Uani 1 1 d . . . . .
H013 H 0.873892 0.660647 0.694995 0.044 Uiso 1 1 calc R U . . .
F014 F 0.5523(2) 0.8922(3) 0.2838(2) 0.1158(19) Uani 1 1 d . . . . .
C015 C 0.6205(2) 1.0467(2) 0.6426(2) 0.0335(9) Uani 1 1 d . . . . .
H015 H 0.630358 1.026323 0.686231 0.040 Uiso 1 1 calc R U . . .
C016 C 0.7958(2) 0.3116(2) 0.4372(2) 0.0339(9) Uani 1 1 d . . . . .
H016 H 0.814193 0.258747 0.419970 0.041 Uiso 1 1 calc R U . . .
F017 F 0.9250(3) 0.8283(4) 0.29760(19) 0.1151(19) Uani 1 1 d . . . . .
C018 C 0.7443(2) 0.3102(3) 0.4869(2) 0.0360(9) Uani 1 1 d . . . . .
H018 H 0.727841 0.256446 0.504047 0.043 Uiso 1 1 calc R U . . .
F019 F 0.7734(3) 0.5653(3) 0.7236(2) 0.124(2) Uani 1 1 d . . . . .
C01A C 0.6409(3) 0.8219(3) 0.3625(2) 0.0367(9) Uani 1 1 d . . . . .
C01B C 0.5881(3) 0.7521(3) 0.3630(2) 0.0380(9) Uani 1 1 d . . . . .
H01B H 0.544812 0.749073 0.331234 0.046 Uiso 1 1 calc R U . . .
C01C C 0.6071(3) 1.1339(3) 0.6313(2) 0.0434(11) Uani 1 1 d . . . . .
H01C H 0.607300 1.173139 0.667093 0.052 Uiso 1 1 calc R U . . .
C01D C 0.7026(2) 0.8649(2) 0.67480(18) 0.0267(8) Uani 1 1 d . . . . .
C01E C 0.8491(2) 0.9681(2) 0.4778(2) 0.0316(8) Uani 1 1 d . . . . .
C01F C 0.6071(2) 1.0200(3) 0.5274(2) 0.0359(9) Uani 1 1 d . . . . .
H01F H 0.607503 0.981174 0.491318 0.043 Uiso 1 1 calc R U . . .
C01G C 0.8203(2) 0.3894(2) 0.41272(18) 0.0281(8) Uani 1 1 d . . . . .
H01G H 0.855960 0.389915 0.378920 0.034 Uiso 1 1 calc R U . . .
C01H C 0.7766(2) 0.9038(3) 0.6742(2) 0.0341(9) Uani 1 1 d . . . . .
H01H H 0.790318 0.935540 0.636820 0.041 Uiso 1 1 calc R U . . .
C01I C 0.4630(3) 0.6987(3) 0.6072(2) 0.0400(10) Uani 1 1 d . . . . .
H01I H 0.453284 0.642057 0.590269 0.048 Uiso 1 1 calc R U . . .
C01J C 0.9501(2) 0.5349(3) 0.3339(2) 0.0385(10) Uani 1 1 d . . . . .
H01J H 0.913206 0.515634 0.300075 0.046 Uiso 1 1 calc R U . . .
C01K C 0.9788(2) 0.5956(3) 0.4399(2) 0.0383(9) Uani 1 1 d . . . . .
H01K H 0.961557 0.617585 0.479873 0.046 Uiso 1 1 calc R U . . .
C01L C 0.7331(2) 0.6876(3) 0.2420(2) 0.0422(11) Uani 1 1 d . . . . .
H01L H 0.740010 0.741509 0.220604 0.051 Uiso 1 1 calc R U . . .
C01M C 0.5935(3) 1.1639(3) 0.5685(3) 0.0459(11) Uani 1 1 d . . . . .
H01M H 0.583780 1.223870 0.560891 0.055 Uiso 1 1 calc R U . . .
C01N C 0.9027(2) 0.9489(3) 0.4320(2) 0.0355(9) Uani 1 1 d . . . . .
H01N H 0.937357 0.992657 0.418536 0.043 Uiso 1 1 calc R U . . .
C01O C 0.6829(2) 0.8188(3) 0.7291(2) 0.0352(9) Uani 1 1 d . . . . .
H01O H 0.632486 0.792505 0.729833 0.042 Uiso 1 1 calc R U . . .
C01P C 0.4083(3) 0.7384(3) 0.6434(2) 0.0419(10) Uani 1 1 d . . . . .
H01P H 0.361054 0.708916 0.651841 0.050 Uiso 1 1 calc R U . . .
C01Q C 0.8297(3) 0.8963(3) 0.7279(2) 0.0431(11) Uani 1 1 d . . . . .
H01Q H 0.880001 0.922964 0.727723 0.052 Uiso 1 1 calc R U . . .
C01R C 0.5399(2) 0.6122(3) 0.4083(2) 0.0375(9) Uani 1 1 d . . . . .
C01S C 0.9063(2) 0.8664(3) 0.4054(2) 0.0329(8) Uani 1 1 d . . . . .
C01T C 0.8095(3) 0.8499(3) 0.7816(2) 0.0457(11) Uani 1 1 d . . . . .
H01T H 0.846150 0.844825 0.818537 0.055 Uiso 1 1 calc R U . . .
C01U C 0.7332(3) 0.5903(3) 0.6710(2) 0.0368(9) Uani 1 1 d . . . . .
C01V C 0.5939(3) 1.1076(3) 0.5165(2) 0.0437(10) Uani 1 1 d . . . . .
H01V H 0.585144 1.128734 0.473004 0.052 Uiso 1 1 calc R U . . .
C01W C 0.4904(2) 0.8642(3) 0.6553(2) 0.0354(9) Uani 1 1 d . . . . .
H01W H 0.499437 0.921307 0.671494 0.042 Uiso 1 1 calc R U . . .
C01X C 0.7121(3) 0.5307(3) 0.3046(2) 0.0426(10) Uani 1 1 d . . . . .
H01X H 0.704336 0.476921 0.325892 0.051 Uiso 1 1 calc R U . . .
C01Y C 1.0833(2) 0.5603(3) 0.3727(2) 0.0442(11) Uani 1 1 d . . . . .
H01Y H 1.137936 0.557833 0.366243 0.053 Uiso 1 1 calc R U . . .
C01Z C 1.0583(2) 0.5927(3) 0.4298(2) 0.0459(11) Uani 1 1 d . . . . .
H01Z H 1.095598 0.613438 0.462753 0.055 Uiso 1 1 calc R U . . .
C020 C 0.7371(3) 0.8109(3) 0.7829(2) 0.0455(11) Uani 1 1 d . . . . .
H020 H 0.724152 0.778614 0.820235 0.055 Uiso 1 1 calc R U . . .
C021 C 1.0300(3) 0.5314(4) 0.3252(2) 0.0494(12) Uani 1 1 d . . . . .
H021 H 1.047761 0.508617 0.285637 0.059 Uiso 1 1 calc R U . . .
C022 C 0.4217(3) 0.8211(3) 0.6676(2) 0.0437(11) Uani 1 1 d . . . . .
H022 H 0.383765 0.848421 0.692602 0.052 Uiso 1 1 calc R U . . .
C023 C 0.6803(3) 0.6282(4) 0.2154(2) 0.0491(12) Uani 1 1 d . . . . .
H023 H 0.651251 0.640818 0.175208 0.059 Uiso 1 1 calc R U . . .
C024 C 0.9754(3) 0.7699(4) 0.6464(3) 0.0517(12) Uani 1 1 d . . . . .
C025 C 0.8445(3) 1.0624(3) 0.5009(3) 0.0502(12) Uani 1 1 d . . . . .
C026 C 0.6689(3) 0.5505(4) 0.2465(3) 0.0577(14) Uani 1 1 d . . . . .
H026 H 0.631366 0.510252 0.228069 0.069 Uiso 1 1 calc R U . . .
C027 C 0.6238(3) 0.8934(4) 0.3112(3) 0.0518(12) Uani 1 1 d . . . . .
C028 C 0.9642(3) 0.8509(3) 0.3524(3) 0.0524(13) Uani 1 1 d . . . . .

loop_
_atom_site_aniso_label
_atom_site_aniso_U_11
_atom_site_aniso_U_22
_atom_site_aniso_U_33
_atom_site_aniso_U_23
_atom_site_aniso_U_13
_atom_site_aniso_U_12
Tb01 0.02645(10) 0.01598(9) 0.02747(10) -0.00404(6) 0.00819(7) -0.00035(6)
P002 0.0227(4) 0.0175(4) 0.0243(4) -0.0030(3) 0.0033(3) 0.0040(3)
P003 0.0219(4) 0.0184(4) 0.0260(4) -0.0025(3) 0.0044(3) 0.0028(3)
O004 0.0288(13) 0.0223(12) 0.0324(13) -0.0054(10) 0.0090(11) 0.0032(10)
O005 0.0286(13) 0.0323(14) 0.0344(15) -0.0062(12) 0.0078(11) -0.0058(11)
O006 0.0400(16) 0.0294(14) 0.0354(15) 0.0042(12) 0.0097(13) 0.0007(12)
O007 0.0377(15) 0.0251(13) 0.0376(15) 0.0000(11) 0.0156(12) -0.0008(12)
O008 0.0296(13) 0.0281(13) 0.0286(13) 0.0006(11) 0.0026(11) -0.0020(11)
O009 0.0316(14) 0.0230(13) 0.0324(14) -0.0021(11) -0.0018(11) 0.0002(11)
O00A 0.0382(15) 0.0178(12) 0.0468(16) -0.0039(11) 0.0133(12) -0.0033(11)
O00B 0.0345(14) 0.0203(12) 0.0302(13) -0.0045(10) 0.0069(11) 0.0027(10)
F00C 0.070(2) 0.063(2) 0.092(2) 0.0115(18) 0.0518(19) -0.0119(16)
F00D 0.070(2) 0.0307(15) 0.126(3) -0.0131(17) 0.033(2) -0.0237(14)
F00E 0.0411(16) 0.0277(14) 0.147(3) -0.0165(17) -0.0084(18) -0.0006(12)
F00F 0.0298(16) 0.096(3) 0.152(4) -0.032(3) 0.0062(19) 0.0136(17)
F00G 0.0485(17) 0.0584(19) 0.092(2) -0.0097(17) -0.0076(16) -0.0177(15)
F00H 0.125(3) 0.0366(15) 0.0608(19) -0.0026(14) 0.0274(19) -0.0305(18)
F00I 0.081(2) 0.062(2) 0.127(3) -0.033(2) 0.063(2) -0.0338(18)
F00J 0.099(3) 0.0499(18) 0.116(3) 0.0206(19) 0.076(2) 0.0083(18)
C00K 0.0227(17) 0.0183(16) 0.0259(17) -0.0028(13) -0.0013(13) 0.0012(13)
F00L 0.161(4) 0.049(2) 0.098(3) 0.023(2) -0.005(3) 0.036(2)
F00M 0.118(3) 0.098(3) 0.080(2) 0.055(2) 0.058(2) 0.044(2)
F00N 0.068(2) 0.0308(16) 0.192(5) -0.004(2) 0.013(3) 0.0130(16)
F00O 0.068(2) 0.159(4) 0.068(2) 0.034(2) -0.0333(19) -0.040(2)
F00P 0.239(6) 0.0437(19) 0.084(3) -0.0317(19) 0.067(3) -0.057(3)
C00Q 0.0231(17) 0.0248(18) 0.037(2) -0.0043(15) 0.0062(15) 0.0012(14)
C00R 0.0237(17) 0.0192(16) 0.0267(17) 0.0019(13) 0.0015(13) 0.0041(13)
F00S 0.110(3) 0.064(2) 0.159(4) 0.038(2) 0.101(3) 0.041(2)
C00T 0.0232(17) 0.0304(19) 0.0267(18) -0.0033(15) 0.0025(14) 0.0091(15)
C00U 0.0188(16) 0.0223(17) 0.0346(19) 0.0004(15) 0.0044(14) 0.0012(13)
C00V 0.034(2) 0.0256(19) 0.036(2) -0.0002(16) 0.0055(16) -0.0009(16)
C00W 0.0300(19) 0.036(2) 0.0310(19) 0.0037(16) 0.0084(15) 0.0082(16)
F00X 0.090(3) 0.104(3) 0.109(3) 0.030(2) -0.066(2) -0.050(2)
C00Y 0.0236(18) 0.0301(19) 0.034(2) -0.0068(16) 0.0044(15) 0.0087(15)
C00Z 0.0237(17) 0.0247(18) 0.0241(17) 0.0023(14) 0.0039(13) 0.0001(14)
C010 0.031(2) 0.031(2) 0.044(2) -0.0011(17) 0.0115(17) -0.0026(16)
C011 0.0279(19) 0.030(2) 0.046(2) -0.0043(18) 0.0032(17) 0.0052(16)
C012 0.038(2) 0.0202(17) 0.0306(19) 0.0014(15) 0.0054(16) 0.0050(15)
C013 0.037(2) 0.033(2) 0.040(2) 0.0007(18) -0.0035(17) 0.0065(17)
F014 0.067(2) 0.144(4) 0.132(4) 0.102(3) -0.028(2) -0.014(2)
C015 0.039(2) 0.0244(19) 0.038(2) -0.0035(16) 0.0097(17) 0.0004(16)
C016 0.039(2) 0.0196(18) 0.043(2) -0.0068(16) 0.0035(18) 0.0005(16)
F017 0.119(3) 0.170(5) 0.063(2) -0.049(3) 0.055(2) -0.071(3)
C018 0.035(2) 0.0240(19) 0.049(2) -0.0003(18) 0.0044(18) -0.0065(16)
F019 0.115(3) 0.163(4) 0.086(3) 0.096(3) -0.051(2) -0.075(3)
C01A 0.038(2) 0.039(2) 0.035(2) 0.0047(18) 0.0120(18) 0.0115(18)
C01B 0.033(2) 0.046(2) 0.035(2) 0.0075(18) 0.0004(17) 0.0104(18)
C01C 0.051(3) 0.0206(19) 0.061(3) -0.0079(19) 0.017(2) 0.0007(18)
C01D 0.0283(18) 0.0227(17) 0.0288(18) -0.0060(14) -0.0011(14) 0.0095(14)
C01E 0.033(2) 0.0199(18) 0.042(2) 0.0045(16) 0.0004(17) -0.0024(15)
C01F 0.037(2) 0.034(2) 0.037(2) 0.0036(17) 0.0004(17) 0.0033(17)
C01G 0.0305(19) 0.0226(18) 0.0316(19) -0.0044(15) 0.0064(15) 0.0042(15)
C01H 0.031(2) 0.033(2) 0.039(2) -0.0108(17) 0.0011(16) 0.0067(16)
C01I 0.045(2) 0.030(2) 0.046(2) 0.0003(18) 0.0055(19) -0.0111(18)
C01J 0.030(2) 0.051(3) 0.035(2) -0.0098(19) 0.0024(16) 0.0032(18)
C01K 0.033(2) 0.048(3) 0.034(2) -0.0026(19) -0.0017(17) 0.0024(19)
C01L 0.035(2) 0.057(3) 0.035(2) 0.015(2) 0.0085(18) 0.018(2)
C01M 0.037(2) 0.022(2) 0.080(3) 0.011(2) 0.014(2) 0.0043(17)
C01N 0.033(2) 0.0264(19) 0.048(2) 0.0070(17) 0.0109(18) -0.0054(16)
C01O 0.037(2) 0.031(2) 0.036(2) -0.0025(17) -0.0014(17) 0.0076(17)
C01P 0.038(2) 0.047(3) 0.042(2) 0.004(2) 0.0092(18) -0.017(2)
C01Q 0.035(2) 0.042(2) 0.051(3) -0.018(2) -0.0060(19) 0.0083(19)
C01R 0.0263(19) 0.037(2) 0.049(2) -0.0059(19) -0.0038(18) 0.0041(17)
C01S 0.0294(19) 0.033(2) 0.038(2) 0.0079(17) 0.0092(16) -0.0003(16)
C01T 0.048(3) 0.043(3) 0.043(2) -0.016(2) -0.017(2) 0.019(2)
C01U 0.046(2) 0.032(2) 0.033(2) 0.0026(17) 0.0001(18) 0.0006(18)
C01V 0.040(2) 0.038(2) 0.052(3) 0.016(2) -0.001(2) 0.0058(19)
C01W 0.034(2) 0.033(2) 0.041(2) -0.0064(17) 0.0143(17) -0.0030(17)
C01X 0.046(3) 0.036(2) 0.043(2) 0.0001(19) -0.012(2) 0.0012(19)
C01Y 0.0226(19) 0.056(3) 0.054(3) 0.016(2) 0.0035(18) 0.0036(19)
C01Z 0.028(2) 0.061(3) 0.048(3) 0.005(2) -0.0081(19) -0.003(2)
C020 0.060(3) 0.041(2) 0.034(2) 0.0006(19) -0.005(2) 0.015(2)
C021 0.035(2) 0.072(3) 0.043(2) -0.005(2) 0.0148(19) 0.010(2)
C022 0.034(2) 0.051(3) 0.049(3) -0.003(2) 0.0188(19) -0.004(2)
C023 0.039(2) 0.075(4) 0.033(2) 0.005(2) -0.0030(19) 0.019(2)
C024 0.033(2) 0.061(3) 0.061(3) 0.003(3) -0.001(2) 0.000(2)
C025 0.058(3) 0.024(2) 0.070(3) -0.005(2) 0.021(3) -0.011(2)
C026 0.052(3) 0.064(3) 0.054(3) -0.006(3) -0.022(2) -0.002(3)
C027 0.048(3) 0.055(3) 0.053(3) 0.019(2) 0.006(2) 0.007(2)
C028 0.056(3) 0.046(3) 0.059(3) -0.002(2) 0.029(2) -0.009(2)

loop_
_atom_type_symbol
_atom_type_description
_atom_type_scat_dispersion_real
_atom_type_scat_dispersion_imag
_atom_type_scat_source
C C 0.0033 0.0016 'International Tables Vol C Tables 4.2.6.8 and 6.1.1.4'
H H 0.0000 0.0000 'International Tables Vol C Tables 4.2.6.8 and 6.1.1.4'
F F 0.0171 0.0103 'International Tables Vol C Tables 4.2.6.8 and 6.1.1.4'
O O 0.0106 0.0060 'International Tables Vol C Tables 4.2.6.8 and 6.1.1.4'
P P 0.1023 0.0942 'International Tables Vol C Tables 4.2.6.8 and 6.1.1.4'
Tb Tb -0.1723 4.1537 'International Tables Vol C Tables 4.2.6.8 and 6.1.1.4'

loop_
_exptl_crystal_face_index_h
_exptl_crystal_face_index_k
_exptl_crystal_face_index_l
_exptl_crystal_face_perp_dist
-1 -4 -28 0.0792
-19 6 -14 0.1318
2 3 28 0.0054
17 -15 0 0.1190
17 15 -6 0.1361
-15 17 -1 0.1031
-15 -17 6 0.0551

loop_
_geom_angle_atom_site_label_1
_geom_angle_atom_site_label_2
_geom_angle_atom_site_label_3
_geom_angle
_geom_angle_site_symmetry_1
_geom_angle_site_symmetry_3
_geom_angle_publ_flag
O004 Tb01 O005 104.50(9) . . ?
O004 Tb01 O006 83.74(9) . . ?
O004 Tb01 O007 141.60(9) . . ?
O004 Tb01 O008 74.14(9) . . ?
O004 Tb01 O009 78.55(9) . . ?
O004 Tb01 O00A 73.05(9) . . ?
O004 Tb01 O00B 143.72(9) . . ?
O005 Tb01 O007 78.91(9) . . ?
O005 Tb01 O008 71.72(9) . . ?
O005 Tb01 O009 142.33(9) . . ?
O005 Tb01 O00A 73.51(10) . . ?
O006 Tb01 O005 145.83(10) . . ?
O006 Tb01 O007 74.88(10) . . ?
O006 Tb01 O008 141.35(9) . . ?
O006 Tb01 O009 71.50(9) . . ?
O006 Tb01 O00A 77.59(10) . . ?
O007 Tb01 O008 139.51(9) . . ?
O007 Tb01 O009 122.14(9) . . ?
O007 Tb01 O00A 71.44(9) . . ?
O008 Tb01 O009 73.26(9) . . ?
O008 Tb01 O00A 123.32(9) . . ?
O00A Tb01 O009 139.82(9) . . ?
O00B Tb01 O005 86.04(9) . . ?
O00B Tb01 O006 107.01(9) . . ?
O00B Tb01 O007 74.04(9) . . ?
O00B Tb01 O008 76.67(9) . . ?
O00B Tb01 O009 72.73(9) . . ?
O00B Tb01 O00A 142.53(9) . . ?
O00B P002 C00K 110.18(15) . . ?
O00B P002 C00R 109.59(16) . . ?
O00B P002 C00T 112.68(16) . . ?
C00K P002 C00T 107.27(17) . . ?
C00R P002 C00K 108.93(16) . . ?
C00R P002 C00T 108.09(16) . . ?
O004 P003 C00U 110.37(16) . . ?
O004 P003 C00Z 109.74(16) . . ?
O004 P003 C01D 113.08(16) . . ?
C00U P003 C01D 106.52(17) . . ?
C00Z P003 C00U 109.25(16) . . ?
C00Z P003 C01D 107.75(17) . . ?
P003 O004 Tb01 152.54(16) . . ?
C011 O005 Tb01 136.5(3) . . ?
C01A O006 Tb01 136.4(3) . . ?
C01S O007 Tb01 135.2(3) . . ?
C012 O008 Tb01 135.0(3) . . ?
C00Y O009 Tb01 134.9(3) . . ?
C01E O00A Tb01 135.0(3) . . ?
P002 O00B Tb01 153.04(16) . . ?
C00Q C00K P002 117.6(3) . . ?
C01G C00K P002 122.8(3) . . ?
C01G C00K C00Q 119.6(3) . . ?
C00K C00Q H00Q 120.2 . . ?
C010 C00Q C00K 119.6(3) . . ?
C010 C00Q H00Q 120.2 . . ?
C01J C00R P002 122.7(3) . . ?
C01J C00R C01K 119.6(4) . . ?
C01K C00R P002 117.7(3) . . ?
C00W C00T P002 118.0(3) . . ?
C01X C00T P002 122.4(3) . . ?
C01X C00T C00W 119.6(4) . . ?
C015 C00U P003 122.2(3) . . ?
C015 C00U C01F 119.2(4) . . ?
C01F C00U P003 118.6(3) . . ?
C00Z C00V H00V 120.0 . . ?
C01I C00V H00V 120.0 . . ?
C01I C00V C00Z 120.0(4) . . ?
C00T C00W H00W 120.0 . . ?
C01L C00W C00T 120.1(4) . . ?
C01L C00W H00W 120.0 . . ?
O009 C00Y C01B 127.6(4) . . ?
O009 C00Y C01R 114.3(4) . . ?
C01B C00Y C01R 118.0(4) . . ?
C00V C00Z P003 118.4(3) . . ?
C00V C00Z C01W 119.9(3) . . ?
C01W C00Z P003 121.7(3) . . ?
C00Q C010 H010 119.7 . . ?
C018 C010 C00Q 120.6(4) . . ?
C018 C010 H010 119.7 . . ?
O005 C011 C013 128.6(4) . . ?
O005 C011 C024 113.4(4) . . ?
C013 C011 C024 118.0(4) . . ?
O008 C012 C013 128.7(4) . . ?
O008 C012 C01U 113.5(3) . . ?
C013 C012 C01U 117.8(4) . . ?
C011 C013 H013 120.3 . . ?
C012 C013 C011 119.5(4) . . ?
C012 C013 H013 120.3 . . ?
C00U C015 H015 119.8 . . ?
C01C C015 C00U 120.4(4) . . ?
C01C C015 H015 119.8 . . ?
C018 C016 H016 119.9 . . ?
C01G C016 H016 119.9 . . ?
C01G C016 C018 120.2(4) . . ?
C010 C018 C016 119.7(4) . . ?
C010 C018 H018 120.2 . . ?
C016 C018 H018 120.2 . . ?
O006 C01A C01B 129.3(4) . . ?
O006 C01A C027 113.1(4) . . ?
C01B C01A C027 117.6(4) . . ?
C00Y C01B C01A 120.0(4) . . ?
C00Y C01B H01B 120.0 . . ?
C01A C01B H01B 120.0 . . ?
C015 C01C H01C 119.9 . . ?
C01M C01C C015 120.2(4) . . ?
C01M C01C H01C 119.9 . . ?
C01H C01D P003 117.9(3) . . ?
C01O C01D P003 122.2(3) . . ?
C01O C01D C01H 119.8(4) . . ?
O00A C01E C01N 129.0(4) . . ?
O00A C01E C025 113.4(4) . . ?
C01N C01E C025 117.6(4) . . ?
C00U C01F H01F 120.0 . . ?
C01V C01F C00U 120.0(4) . . ?
C01V C01F H01F 120.0 . . ?
C00K C01G H01G 119.8 . . ?
C016 C01G C00K 120.4(3) . . ?
C016 C01G H01G 119.8 . . ?
C01D C01H H01H 120.0 . . ?
C01Q C01H C01D 120.0(4) . . ?
C01Q C01H H01H 120.0 . . ?
C00V C01I H01I 119.9 . . ?
C01P C01I C00V 120.2(4) . . ?
C01P C01I H01I 119.9 . . ?
C00R C01J H01J 120.1 . . ?
C00R C01J C021 119.7(4) . . ?
C021 C01J H01J 120.1 . . ?
C00R C01K H01K 120.2 . . ?
C01Z C01K C00R 119.7(4) . . ?
C01Z C01K H01K 120.2 . . ?
C00W C01L H01L 120.0 . . ?
C023 C01L C00W 119.9(4) . . ?
C023 C01L H01L 120.0 . . ?
C01C C01M H01M 119.9 . . ?
C01C C01M C01V 120.1(4) . . ?
C01V C01M H01M 119.9 . . ?
C01E C01N H01N 119.6 . . ?
C01E C01N C01S 120.8(4) . . ?
C01S C01N H01N 119.6 . . ?
C01D C01O H01O 120.1 . . ?
C01D C01O C020 119.8(4) . . ?
C020 C01O H01O 120.1 . . ?
C01I C01P H01P 119.9 . . ?
C01I C01P C022 120.2(4) . . ?
C022 C01P H01P 119.9 . . ?
C01H C01Q H01Q 120.2 . . ?
C01T C01Q C01H 119.6(4) . . ?
C01T C01Q H01Q 120.2 . . ?
F00E C01R F00I 108.1(4) . . ?
F00E C01R F00X 106.7(4) . . ?
F00E C01R C00Y 112.4(3) . . ?
F00I C01R F00X 105.3(4) . . ?
F00I C01R C00Y 110.7(3) . . ?
F00X C01R C00Y 113.3(4) . . ?
O007 C01S C01N 128.4(4) . . ?
O007 C01S C028 113.6(4) . . ?
C01N C01S C028 117.9(4) . . ?
C01Q C01T H01T 119.4 . . ?
C020 C01T C01Q 121.2(4) . . ?
C020 C01T H01T 119.4 . . ?
F00H C01U C012 110.9(3) . . ?
F00J C01U F00H 105.2(4) . . ?
F00J C01U C012 111.6(3) . . ?
F019 C01U F00H 106.5(4) . . ?
F019 C01U F00J 108.6(4) . . ?
F019 C01U C012 113.6(4) . . ?
C01F C01V H01V 119.9 . . ?
C01M C01V C01F 120.2(4) . . ?
C01M C01V H01V 119.9 . . ?
C00Z C01W H01W 120.2 . . ?
C022 C01W C00Z 119.7(4) . . ?
C022 C01W H01W 120.2 . . ?
C00T C01X H01X 120.2 . . ?
C026 C01X C00T 119.6(4) . . ?
C026 C01X H01X 120.2 . . ?
C01Z C01Y H01Y 120.0 . . ?
C021 C01Y H01Y 120.0 . . ?
C021 C01Y C01Z 120.1(4) . . ?
C01K C01Z H01Z 119.9 . . ?
C01Y C01Z C01K 120.3(4) . . ?
C01Y C01Z H01Z 119.9 . . ?
C01O C020 H020 120.2 . . ?
C01T C020 C01O 119.6(4) . . ?
C01T C020 H020 120.2 . . ?
C01J C021 H021 119.7 . . ?
C01Y C021 C01J 120.6(4) . . ?
C01Y C021 H021 119.7 . . ?
C01P C022 H022 120.0 . . ?
C01W C022 C01P 120.1(4) . . ?
C01W C022 H022 120.0 . . ?
C01L C023 H023 119.7 . . ?
C01L C023 C026 120.5(4) . . ?
C026 C023 H023 119.7 . . ?
F00F C024 F00G 106.7(4) . . ?
F00F C024 F00O 108.3(5) . . ?
F00F C024 C011 110.5(4) . . ?
F00G C024 F00O 105.7(5) . . ?
F00G C024 C011 111.9(4) . . ?
F00O C024 C011 113.4(4) . . ?
F00D C025 F00N 104.5(4) . . ?
F00D C025 C01E 114.7(4) . . ?
F00N C025 C01E 108.9(4) . . ?
F00P C025 F00D 109.7(5) . . ?
F00P C025 F00N 105.3(5) . . ?
F00P C025 C01E 112.9(4) . . ?
C01X C026 H026 119.9 . . ?
C023 C026 C01X 120.3(5) . . ?
C023 C026 H026 119.9 . . ?
F00L C027 F00M 106.2(5) . . ?
F00L C027 F014 104.4(5) . . ?
F00L C027 C01A 111.8(4) . . ?
F00M C027 F014 108.5(5) . . ?
F00M C027 C01A 111.2(4) . . ?
F014 C027 C01A 114.3(4) . . ?
F00C C028 C01S 114.1(4) . . ?
F00S C028 F00C 107.2(4) . . ?
F00S C028 F017 109.8(5) . . ?
F00S C028 C01S 111.3(4) . . ?
F017 C028 F00C 104.9(5) . . ?
F017 C028 C01S 109.3(4) . . ?

loop_
_geom_bond_atom_site_label_1
_geom_bond_atom_site_label_2
_geom_bond_distance
_geom_bond_site_symmetry_2
_geom_bond_publ_flag
Tb01 O004 2.271(2) . ?
Tb01 O005 2.339(3) . ?
Tb01 O006 2.333(3) . ?
Tb01 O007 2.397(3) . ?
Tb01 O008 2.399(3) . ?
Tb01 O009 2.428(3) . ?
Tb01 O00A 2.401(3) . ?
Tb01 O00B 2.274(2) . ?
P002 O00B 1.496(3) . ?
P002 C00K 1.792(4) . ?
P002 C00R 1.789(4) . ?
P002 C00T 1.795(4) . ?
P003 O004 1.496(2) . ?
P003 C00U 1.792(4) . ?
P003 C00Z 1.789(4) . ?
P003 C01D 1.796(4) . ?
O005 C011 1.230(5) . ?
O006 C01A 1.225(5) . ?
O007 C01S 1.244(5) . ?
O008 C012 1.220(5) . ?
O009 C00Y 1.231(5) . ?
O00A C01E 1.233(5) . ?
F00C C028 1.315(6) . ?
F00D C025 1.313(5) . ?
F00E C01R 1.292(5) . ?
F00F C024 1.315(6) . ?
F00G C024 1.323(6) . ?
F00H C01U 1.311(5) . ?
F00I C01R 1.300(5) . ?
F00J C01U 1.303(5) . ?
C00K C00Q 1.393(5) . ?
C00K C01G 1.390(5) . ?
F00L C027 1.299(7) . ?
F00M C027 1.302(6) . ?
F00N C025 1.339(7) . ?
F00O C024 1.327(6) . ?
F00P C025 1.281(6) . ?
C00Q H00Q 0.9500 . ?
C00Q C010 1.385(5) . ?
C00R C01J 1.372(5) . ?
C00R C01K 1.384(5) . ?
F00S C028 1.305(7) . ?
C00T C00W 1.392(5) . ?
C00T C01X 1.389(6) . ?
C00U C015 1.382(5) . ?
C00U C01F 1.388(5) . ?
C00V H00V 0.9500 . ?
C00V C00Z 1.381(5) . ?
C00V C01I 1.380(6) . ?
C00W H00W 0.9500 . ?
C00W C01L 1.387(6) . ?
F00X C01R 1.310(5) . ?
C00Y C01B 1.389(6) . ?
C00Y C01R 1.533(6) . ?
C00Z C01W 1.391(5) . ?
C010 H010 0.9500 . ?
C010 C018 1.382(6) . ?
C011 C013 1.402(6) . ?
C011 C024 1.533(6) . ?
C012 C013 1.398(6) . ?
C012 C01U 1.530(5) . ?
C013 H013 0.9500 . ?
F014 C027 1.305(6) . ?
C015 H015 0.9500 . ?
C015 C01C 1.381(6) . ?
C016 H016 0.9500 . ?
C016 C018 1.386(6) . ?
C016 C01G 1.375(5) . ?
F017 C028 1.313(7) . ?
C018 H018 0.9500 . ?
F019 C01U 1.295(5) . ?
C01A C01B 1.404(6) . ?
C01A C027 1.538(6) . ?
C01B H01B 0.9500 . ?
C01C H01C 0.9500 . ?
C01C C01M 1.370(7) . ?
C01D C01H 1.396(6) . ?
C01D C01O 1.380(6) . ?
C01E C01N 1.383(6) . ?
C01E C025 1.534(6) . ?
C01F H01F 0.9500 . ?
C01F C01V 1.385(6) . ?
C01G H01G 0.9500 . ?
C01H H01H 0.9500 . ?
C01H C01Q 1.380(6) . ?
C01I H01I 0.9500 . ?
C01I C01P 1.373(6) . ?
C01J H01J 0.9500 . ?
C01J C021 1.385(6) . ?
C01K H01K 0.9500 . ?
C01K C01Z 1.383(6) . ?
C01L H01L 0.9500 . ?
C01L C023 1.370(7) . ?
C01M H01M 0.9500 . ?
C01M C01V 1.374(7) . ?
C01N H01N 0.9500 . ?
C01N C01S 1.386(6) . ?
C01O H01O 0.9500 . ?
C01O C020 1.393(6) . ?
C01P H01P 0.9500 . ?
C01P C022 1.382(7) . ?
C01Q H01Q 0.9500 . ?
C01Q C01T 1.375(7) . ?
C01S C028 1.532(6) . ?
C01T H01T 0.9500 . ?
C01T C020 1.373(7) . ?
C01V H01V 0.9500 . ?
C01W H01W 0.9500 . ?
C01W C022 1.381(6) . ?
C01X H01X 0.9500 . ?
C01X C026 1.389(6) . ?
C01Y H01Y 0.9500 . ?
C01Y C01Z 1.364(7) . ?
C01Y C021 1.359(7) . ?
C01Z H01Z 0.9500 . ?
C020 H020 0.9500 . ?
C021 H021 0.9500 . ?
C022 H022 0.9500 . ?
C023 H023 0.9500 . ?
C023 C026 1.377(8) . ?
C026 H026 0.9500 . ?

loop_
_geom_torsion_atom_site_label_1
_geom_torsion_atom_site_label_2
_geom_torsion_atom_site_label_3
_geom_torsion_atom_site_label_4
_geom_torsion
_geom_torsion_site_symmetry_1
_geom_torsion_site_symmetry_2
_geom_torsion_site_symmetry_3
_geom_torsion_site_symmetry_4
_geom_torsion_publ_flag
Tb01 O005 C011 C013 4.0(7) . . . . ?
Tb01 O005 C011 C024 -177.2(3) . . . . ?
Tb01 O006 C01A C01B -7.6(7) . . . . ?
Tb01 O006 C01A C027 173.5(3) . . . . ?
Tb01 O007 C01S C01N 1.2(7) . . . . ?
Tb01 O007 C01S C028 -177.9(3) . . . . ?
Tb01 O008 C012 C013 1.4(6) . . . . ?
Tb01 O008 C012 C01U -178.4(2) . . . . ?
Tb01 O009 C00Y C01B -2.8(6) . . . . ?
Tb01 O009 C00Y C01R 178.3(2) . . . . ?
Tb01 O00A C01E C01N -2.6(7) . . . . ?
Tb01 O00A C01E C025 175.5(3) . . . . ?
P002 C00K C00Q C010 -179.6(3) . . . . ?
P002 C00K C01G C016 -179.9(3) . . . . ?
P002 C00R C01J C021 -178.4(4) . . . . ?
P002 C00R C01K C01Z 179.4(4) . . . . ?
P002 C00T C00W C01L -178.3(3) . . . . ?
P002 C00T C01X C026 178.0(4) . . . . ?
P003 C00U C015 C01C -179.9(3) . . . . ?
P003 C00U C01F C01V -179.9(3) . . . . ?
P003 C00Z C01W C022 -179.1(3) . . . . ?
P003 C01D C01H C01Q -178.8(3) . . . . ?
P003 C01D C01O C020 178.2(3) . . . . ?
O004 P003 C00U C015 -154.2(3) . . . . ?
O004 P003 C00U C01F 24.5(3) . . . . ?
O004 P003 C00Z C00V 23.4(3) . . . . ?
O004 P003 C00Z C01W -156.7(3) . . . . ?
O004 P003 C01D C01H 61.0(3) . . . . ?
O004 P003 C01D C01O -117.6(3) . . . . ?
O005 C011 C013 C012 -2.1(7) . . . . ?
O005 C011 C024 F00F -75.5(5) . . . . ?
O005 C011 C024 F00G 43.3(6) . . . . ?
O005 C011 C024 F00O 162.7(4) . . . . ?
O006 C01A C01B C00Y 3.7(7) . . . . ?
O006 C01A C027 F00L -47.2(6) . . . . ?
O006 C01A C027 F00M 71.3(6) . . . . ?
O006 C01A C027 F014 -165.4(5) . . . . ?
O007 C01S C028 F00C 178.3(4) . . . . ?
O007 C01S C028 F00S -60.2(6) . . . . ?
O007 C01S C028 F017 61.2(6) . . . . ?
O008 C012 C013 C011 -0.6(7) . . . . ?
O008 C012 C01U F00H 58.0(5) . . . . ?
O008 C012 C01U F00J -59.0(5) . . . . ?
O008 C012 C01U F019 177.9(4) . . . . ?
O009 C00Y C01B C01A 1.5(6) . . . . ?
O009 C00Y C01R F00E -47.4(5) . . . . ?
O009 C00Y C01R F00I 73.6(5) . . . . ?
O009 C00Y C01R F00X -168.4(4) . . . . ?
O00A C01E C01N C01S 2.7(7) . . . . ?
O00A C01E C025 F00D 166.5(4) . . . . ?
O00A C01E C025 F00N -76.8(5) . . . . ?
O00A C01E C025 F00P 39.8(6) . . . . ?
O00B P002 C00K C00Q 21.5(3) . . . . ?
O00B P002 C00K C01G -158.6(3) . . . . ?
O00B P002 C00R C01J -155.8(3) . . . . ?
O00B P002 C00R C01K 24.8(4) . . . . ?
O00B P002 C00T C00W 55.7(3) . . . . ?
O00B P002 C00T C01X -121.5(3) . . . . ?
C00K P002 O00B Tb01 -131.0(3) . . . . ?
C00K P002 C00R C01J 83.6(4) . . . . ?
C00K P002 C00R C01K -95.8(3) . . . . ?
C00K P002 C00T C00W 177.1(3) . . . . ?
C00K P002 C00T C01X 0.0(4) . . . . ?
C00K C00Q C010 C018 -0.4(6) . . . . ?
C00Q C00K C01G C016 0.0(6) . . . . ?
C00Q C010 C018 C016 -0.1(6) . . . . ?
C00R P002 O00B Tb01 109.2(4) . . . . ?
C00R P002 C00K C00Q 141.7(3) . . . . ?
C00R P002 C00K C01G -38.4(3) . . . . ?
C00R P002 C00T C00W -65.6(3) . . . . ?
C00R P002 C00T C01X 117.3(3) . . . . ?
C00R C01J C021 C01Y -1.2(8) . . . . ?
C00R C01K C01Z C01Y -0.8(7) . . . . ?
C00T P002 O00B Tb01 -11.2(4) . . . . ?
C00T P002 C00K C00Q -101.5(3) . . . . ?
C00T P002 C00K C01G 78.4(3) . . . . ?
C00T P002 C00R C01J -32.6(4) . . . . ?
C00T P002 C00R C01K 147.9(3) . . . . ?
C00T C00W C01L C023 0.1(6) . . . . ?
C00T C01X C026 C023 0.2(8) . . . . ?
C00U P003 O004 Tb01 114.3(3) . . . . ?
C00U P003 C00Z C00V 144.5(3) . . . . ?
C00U P003 C00Z C01W -35.6(4) . . . . ?
C00U P003 C01D C01H -60.4(3) . . . . ?
C00U P003 C01D C01O 121.0(3) . . . . ?
C00U C015 C01C C01M -0.5(7) . . . . ?
C00U C01F C01V C01M 0.2(7) . . . . ?
C00V C00Z C01W C022 0.8(6) . . . . ?
C00V C01I C01P C022 0.7(7) . . . . ?
C00W C00T C01X C026 0.9(7) . . . . ?
C00W C01L C023 C026 1.1(7) . . . . ?
C00Z P003 O004 Tb01 -125.3(3) . . . . ?
C00Z P003 C00U C015 85.1(3) . . . . ?
C00Z P003 C00U C01F -96.3(3) . . . . ?
C00Z P003 C01D C01H -177.5(3) . . . . ?
C00Z P003 C01D C01O 3.8(4) . . . . ?
C00Z C00V C01I C01P -0.6(7) . . . . ?
C00Z C01W C022 C01P -0.7(7) . . . . ?
C013 C011 C024 F00F 103.4(5) . . . . ?
C013 C011 C024 F00G -137.8(4) . . . . ?
C013 C011 C024 F00O -18.3(6) . . . . ?
C013 C012 C01U F00H -121.8(4) . . . . ?
C013 C012 C01U F00J 121.2(4) . . . . ?
C013 C012 C01U F019 -1.9(6) . . . . ?
C015 C00U C01F C01V -1.3(6) . . . . ?
C015 C01C C01M C01V -0.6(7) . . . . ?
C018 C016 C01G C00K -0.5(6) . . . . ?
C01B C00Y C01R F00E 133.6(4) . . . . ?
C01B C00Y C01R F00I -105.4(5) . . . . ?
C01B C00Y C01R F00X 12.6(6) . . . . ?
C01B C01A C027 F00L 133.8(5) . . . . ?
C01B C01A C027 F00M -107.7(5) . . . . ?
C01B C01A C027 F014 15.6(7) . . . . ?
C01C C01M C01V C01F 0.8(7) . . . . ?
C01D P003 O004 Tb01 -5.0(4) . . . . ?
C01D P003 C00U C015 -31.1(4) . . . . ?
C01D P003 C00U C01F 147.6(3) . . . . ?
C01D P003 C00Z C00V -100.1(3) . . . . ?
C01D P003 C00Z C01W 79.7(4) . . . . ?
C01D C01H C01Q C01T 0.3(6) . . . . ?
C01D C01O C020 C01T 0.7(6) . . . . ?
C01E C01N C01S O007 -1.9(7) . . . . ?
C01E C01N C01S C028 177.1(4) . . . . ?
C01F C00U C015 C01C 1.4(6) . . . . ?
C01G C00K C00Q C010 0.5(6) . . . . ?
C01G C016 C018 C010 0.6(6) . . . . ?
C01H C01D C01O C020 -0.4(6) . . . . ?
C01H C01Q C01T C020 0.0(6) . . . . ?
C01I C00V C00Z P003 179.8(3) . . . . ?
C01I C00V C00Z C01W -0.1(6) . . . . ?
C01I C01P C022 C01W 0.0(7) . . . . ?
C01J C00R C01K C01Z -0.1(6) . . . . ?
C01K C00R C01J C021 1.0(7) . . . . ?
C01L C023 C026 C01X -1.2(8) . . . . ?
C01N C01E C025 F00D -15.1(7) . . . . ?
C01N C01E C025 F00N 101.6(5) . . . . ?
C01N C01E C025 F00P -141.8(5) . . . . ?
C01N C01S C028 F00C -0.8(7) . . . . ?
C01N C01S C028 F00S 120.6(5) . . . . ?
C01N C01S C028 F017 -117.9(5) . . . . ?
C01O C01D C01H C01Q -0.1(6) . . . . ?
C01Q C01T C020 C01O -0.5(7) . . . . ?
C01R C00Y C01B C01A -179.7(4) . . . . ?
C01U C012 C013 C011 179.3(4) . . . . ?
C01X C00T C00W C01L -1.1(6) . . . . ?
C01Z C01Y C021 C01J 0.3(8) . . . . ?
C021 C01Y C01Z C01K 0.7(8) . . . . ?
C024 C011 C013 C012 179.1(4) . . . . ?
C025 C01E C01N C01S -175.4(4) . . . . ?
C027 C01A C01B C00Y -177.5(4) . . . . ?

loop_
_exptl_oxdiff_crystal_face_indexfrac_h
_exptl_oxdiff_crystal_face_indexfrac_k
_exptl_oxdiff_crystal_face_indexfrac_l
_exptl_oxdiff_crystal_face_x
_exptl_oxdiff_crystal_face_y
_exptl_oxdiff_crystal_face_z
-1.4109 -3.7070 -28.1249 -0.3429 0.9391 0.0228
-19.1451 6.4918 -13.5669 -0.1824 0.5003 -0.8464
1.8982 3.4839 28.0948 0.3430 -0.9394 -0.0001
17.1828 -15.1800 0.2672 0.2842 0.1038 0.9531
17.4025 14.5343 -6.2656 -0.8821 -0.3220 0.3439
-14.9704 16.9581 -1.0486 -0.3936 -0.1437 -0.9080
-14.6818 -16.7855 6.2746 0.9211 0.3363 -0.1961
